data_7114955
loop_
_publ_author_name
'Bond, Andrew D.'
'Doyle, Emma L.'
'Kidd, Sara J.'
'Woods, Anthony D.'
'Wright, Dominic S.'

_publ_section_title
;
 Cooperative cation and anion coordination by a bifunctional
 imidophosphorane ligand framework; syntheses and structures of
 [LiCl{ButNHP(\m-NBut)2PNH(2-py)}3] and [{ButNP(\m-NBut)2PN(2-py)}
 Li2&#x00B7;{Li(ButN)2P}]
;
_journal_issue 8
_journal_name_full 'Chemical Communications'
_journal_page_first 777
_journal_paper_doi 10.1039/b010093p
_journal_year 2001
_chemical_formula_moiety 'C51 H99 Cl Li N15 P6'
_chemical_formula_sum 'C51 H99 Cl Li N15 P6'
_chemical_formula_weight 1150.66
_space_group_IT_number 148
_symmetry_cell_setting rhombohedral
_symmetry_space_group_name_Hall '-R 3'
_symmetry_space_group_name_H-M 'R -3 :H'
_atom_sites_solution_hydrogens geom
_atom_sites_solution_primary direct
_atom_sites_solution_secondary difmap
_cell_angle_alpha 90.00
_cell_angle_beta 90.00
_cell_angle_gamma 120.00
_cell_formula_units_Z 6
_cell_length_a 22.563(2)
_cell_length_b 22.563(2)
_cell_length_c 23.8030(10)
_cell_measurement_reflns_used 7772
_cell_measurement_temperature 230(2)
_cell_measurement_theta_max 26.73
_cell_measurement_theta_min 1.00
_cell_volume 10494.4(14)
_computing_cell_refinement 'HKL Scalepack (Otwinowski & Minor 1997)'
_computing_data_collection 'Collect (Nonius B.V. 1998)'
_computing_data_reduction
;
HKL Denzo and Scalepack (Otwinowski & Minor 1997)
;
_computing_publication_material 'SHELXL-97 (Sheldrick 1997)'
_computing_structure_refinement 'SHELXL-97 (Sheldrick 1997)'
_computing_structure_solution 'SHELXS-97 (Sheldrick 1990)'
_diffrn_ambient_temperature 230(2)
_diffrn_measurement_device_type 'Nonius Kappa CCD'
_diffrn_measurement_method 'Thin slice \w and \f scans'
_diffrn_radiation_monochromator graphite
_diffrn_radiation_source 'fine-focus sealed tube'
_diffrn_radiation_type MoK\a
_diffrn_radiation_wavelength 0.71069
_diffrn_reflns_av_R_equivalents 0.0711
_diffrn_reflns_av_sigmaI/netI 0.1048
_diffrn_reflns_limit_h_max 20
_diffrn_reflns_limit_h_min -28
_diffrn_reflns_limit_k_max 28
_diffrn_reflns_limit_k_min -22
_diffrn_reflns_limit_l_max 22
_diffrn_reflns_limit_l_min -30
_diffrn_reflns_number 12953
_diffrn_reflns_theta_max 26.70
_diffrn_reflns_theta_min 2.00
_exptl_absorpt_coefficient_mu 0.233
_exptl_absorpt_correction_T_max 0.948
_exptl_absorpt_correction_T_min 0.920
_exptl_absorpt_correction_type multi-scan
_exptl_absorpt_process_details 'Sortav Blessing (1995)'
_exptl_crystal_colour colourless
_exptl_crystal_density_diffrn 1.092
_exptl_crystal_density_method 'not measured'
_exptl_crystal_description block
_exptl_crystal_F_000 3720
_exptl_crystal_size_max 0.27
_exptl_crystal_size_mid 0.23
_exptl_crystal_size_min 0.23
_refine_diff_density_max 0.252
_refine_diff_density_min -0.198
_refine_diff_density_rms 0.042
_refine_ls_extinction_method none
_refine_ls_goodness_of_fit_ref 1.010
_refine_ls_hydrogen_treatment mixed
_refine_ls_matrix_type full
_refine_ls_number_parameters 270
_refine_ls_number_reflns 4928
_refine_ls_number_restraints 36
_refine_ls_restrained_S_all 1.287
_refine_ls_R_factor_all 0.1816
_refine_ls_R_factor_gt 0.0655
_refine_ls_shift/su_max 0.001
_refine_ls_shift/su_mean 0.000
_refine_ls_structure_factor_coef Fsqd
_refine_ls_weighting_details
;
w=1/[\s^2^(Fo^2^)+(0.0689P)^2^+11.5676P] where P=(Fo^2^+2Fc^2^)/3
;
_refine_ls_weighting_scheme calc
_refine_ls_wR_factor_gt 0.1353
_refine_ls_wR_factor_ref 0.1763
_reflns_number_gt 2267
_reflns_number_total 4938
_reflns_threshold_expression >2sigma(I)
_cod_data_source_file b010093p.txt
_cod_data_source_block dw0048
_cod_original_sg_symbol_H-M 'R -3'
_cod_database_code 7114955

loop_
_symmetry_equiv_pos_as_xyz
'x, y, z'
'-y, x-y, z'
'-x+y, -x, z'
'x+2/3, y+1/3, z+1/3'
'-y+2/3, x-y+1/3, z+1/3'
'-x+y+2/3, -x+1/3, z+1/3'
'x+1/3, y+2/3, z+2/3'
'-y+1/3, x-y+2/3, z+2/3'
'-x+y+1/3, -x+2/3, z+2/3'
'-x, -y, -z'
'y, -x+y, -z'
'x-y, x, -z'
'-x+2/3, -y+1/3, -z+1/3'
'y+2/3, -x+y+1/3, -z+1/3'
'x-y+2/3, x+1/3, -z+1/3'
'-x+1/3, -y+2/3, -z+2/3'
'y+1/3, -x+y+2/3, -z+2/3'
'x-y+1/3, x+2/3, -z+2/3'

loop_
_atom_site_aniso_label
_atom_site_aniso_U_11
_atom_site_aniso_U_22
_atom_site_aniso_U_33
_atom_site_aniso_U_23
_atom_site_aniso_U_13
_atom_site_aniso_U_12
Li1 0.063(4) 0.063(4) 0.048(5) 0.000 0.000 0.032(2)
Cl1 0.0879(8) 0.0879(8) 0.0504(9) 0.000 0.000 0.0439(4)
P1 0.0792(7) 0.0590(6) 0.0626(6) 0.0043(5) 0.0041(5) 0.0377(6)
P2 0.0623(7) 0.0703(7) 0.0615(6) 0.0111(5) 0.0062(5) 0.0284(5)
N1 0.062(2) 0.065(2) 0.055(2) 0.0041(14) 0.0073(14) 0.034(2)
N2 0.081(2) 0.058(2) 0.058(2) 0.0022(14) 0.015(2) 0.036(2)
N3 0.080(2) 0.084(2) 0.065(2) -0.006(2) 0.005(2) 0.038(2)
N4 0.084(2) 0.074(2) 0.064(2) 0.0117(15) 0.004(2) 0.051(2)
N5 0.059(2) 0.073(2) 0.060(2) 0.0072(14) 0.0008(14) 0.035(2)
C1 0.076(3) 0.084(3) 0.059(2) 0.004(2) 0.014(2) 0.040(2)
C2 0.088(3) 0.103(4) 0.068(3) 0.001(2) 0.021(2) 0.057(3)
C3 0.113(4) 0.095(4) 0.082(3) -0.010(3) 0.020(3) 0.067(3)
C4 0.103(3) 0.076(3) 0.083(3) 0.003(2) 0.020(2) 0.057(3)
C5 0.067(2) 0.071(3) 0.055(2) 0.000(2) 0.002(2) 0.044(2)
C6 0.075(3) 0.064(3) 0.084(3) 0.006(2) -0.013(2) 0.036(2)
C61 0.107(5) 0.109(5) 0.080(4) 0.010(4) -0.025(3) 0.066(4)
C62 0.169(7) 0.059(4) 0.114(5) 0.000(3) -0.042(5) 0.063(5)
C63 0.081(5) 0.162(7) 0.118(5) 0.006(5) -0.001(4) 0.082(5)
C7 0.116(4) 0.139(5) 0.069(3) -0.018(3) -0.005(3) 0.083(4)
C71 0.250(12) 0.338(18) 0.100(7) -0.110(10) -0.095(8) 0.249(14)
C72 0.208(10) 0.185(9) 0.086(5) 0.028(5) 0.067(6) 0.138(8)
C73 0.114(6) 0.118(6) 0.115(5) -0.035(5) -0.013(5) 0.073(5)
C8 0.071(3) 0.080(3) 0.084(3) 0.004(2) -0.008(2) 0.038(3)
C81 0.073(5) 0.148(7) 0.112(6) 0.000(5) -0.002(4) 0.079(5)
C82 0.108(6) 0.121(8) 0.086(5) 0.028(5) -0.021(4) 0.069(7)
C83 0.068(5) 0.099(6) 0.117(7) 0.001(5) -0.031(4) 0.028(4)

loop_
_atom_site_label
_atom_site_type_symbol
_atom_site_fract_x
_atom_site_fract_y
_atom_site_fract_z
_atom_site_U_iso_or_equiv
_atom_site_thermal_displace_type
_atom_site_occupancy
_atom_site_calc_flag
_atom_site_refinement_flags
_atom_site_disorder_group
Li1 Li 0.6667 0.3333 -0.0040(4) 0.058(2) Uani 1 d S .
Cl1 Cl 0.6667 0.3333 0.09371(6) 0.0754(5) Uani 1 d S .
P1 P 0.52673(6) 0.09854(5) 0.04646(4) 0.0655(3) Uani 1 d . .
P2 P 0.47682(5) 0.09984(5) 0.14461(4) 0.0668(3) Uani 1 d . .
N1 N 0.66869(15) 0.25023(15) -0.04100(11) 0.0594(7) Uani 1 d . .
N2 N 0.5948(2) 0.17495(14) 0.02583(11) 0.0650(8) Uani 1 d . .
H2N H 0.6079(2) 0.20973(14) 0.04828(11) 0.078 Uiso 1 calc R .
N3 N 0.5154(2) 0.1734(2) 0.17788(12) 0.0777(9) Uani 1 d . .
H3N H 0.5488(2) 0.2067(2) 0.15957(12) 0.093 Uiso 1 calc R .
N4 N 0.5423(2) 0.0913(2) 0.11541(12) 0.0692(8) Uani 1 d . .
N5 N 0.47256(14) 0.12209(15) 0.07566(11) 0.0632(8) Uani 1 d . .
C1 C 0.7037(2) 0.2610(2) -0.08905(15) 0.0731(11) Uani 1 d . .
H1 H 0.7316(2) 0.3065(2) -0.10091(15) 0.088 Uiso 1 calc R .
C2 C 0.7017(2) 0.2105(2) -0.1218(2) 0.0824(12) Uani 1 d . .
H2 H 0.7263(2) 0.2206(2) -0.1557(2) 0.099 Uiso 1 calc R .
C3 C 0.6624(3) 0.1442(3) -0.1036(2) 0.0902(13) Uani 1 d . .
H3 H 0.6600(3) 0.1080(3) -0.1250(2) 0.108 Uiso 1 calc R .
C4 C 0.6268(2) 0.1308(2) -0.0542(2) 0.0820(12) Uani 1 d . .
H4 H 0.6004(2) 0.0857(2) -0.0410(2) 0.098 Uiso 1 calc R .
C5 C 0.6303(2) 0.1856(2) -0.02350(14) 0.0599(9) Uani 1 d . .
C6 C 0.5757(2) 0.0546(2) 0.1376(2) 0.0741(11) Uani 1 d D .
C61 C 0.5810(3) 0.0600(3) 0.2009(2) 0.093(2) Uani 0.75 d PD 1
H61A H 0.5356(4) 0.0411(20) 0.2169(2) 0.140 Uiso 0.75 calc PR 1
H61B H 0.6086(18) 0.1077(4) 0.2116(2) 0.140 Uiso 0.75 calc PR 1
H61C H 0.6023(20) 0.0346(18) 0.2147(3) 0.140 Uiso 0.75 calc PR 1
C62 C 0.5326(4) -0.0209(3) 0.1198(3) 0.112(3) Uani 0.75 d PD 1
H62A H 0.5273(23) -0.0236(3) 0.0793(3) 0.168 Uiso 0.75 calc PR 1
H62B H 0.4879(10) -0.0410(8) 0.1374(17) 0.168 Uiso 0.75 calc PR 1
H62C H 0.5555(13) -0.0456(6) 0.1316(19) 0.168 Uiso 0.75 calc PR 1
C63 C 0.6471(3) 0.0833(4) 0.1113(3) 0.111(2) Uani 0.75 d PD 1
H63A H 0.6427(4) 0.0776(23) 0.0708(3) 0.167 Uiso 0.75 calc PR 1
H63B H 0.6689(11) 0.0589(17) 0.1261(16) 0.167 Uiso 0.75 calc PR 1
H63C H 0.6747(9) 0.1316(7) 0.1202(18) 0.167 Uiso 0.75 calc PR 1
C64 C 0.6434(11) 0.1199(10) 0.1500(11) 0.145(4) Uiso 0.25 d PD 2
H64A H 0.6370(27) 0.1445(54) 0.1806(58) 0.218 Uiso 0.25 calc PR 2
H64B H 0.6585(54) 0.1486(48) 0.1168(29) 0.218 Uiso 0.25 calc PR 2
H64C H 0.6776(30) 0.1079(11) 0.1605(83) 0.218 Uiso 0.25 calc PR 2
C65 C 0.5792(15) 0.0036(13) 0.1050(11) 0.145(4) Uiso 0.25 d PD 2
H65A H 0.5393(57) -0.0406(21) 0.1125(70) 0.218 Uiso 0.25 calc PR 2
H65B H 0.6202(59) 0.0023(77) 0.1149(65) 0.218 Uiso 0.25 calc PR 2
H65C H 0.5806(113) 0.0145(61) 0.0654(11) 0.218 Uiso 0.25 calc PR 2
C66 C 0.5430(14) 0.0252(14) 0.1976(9) 0.145(4) Uiso 0.25 d PD 2
H66A H 0.5366(100) 0.0590(44) 0.2176(36) 0.218 Uiso 0.25 calc PR 2
H66B H 0.5734(52) 0.0149(101) 0.2189(34) 0.218 Uiso 0.25 calc PR 2
H66C H 0.4991(51) -0.0162(61) 0.1928(9) 0.218 Uiso 0.25 calc PR 2
C7 C 0.5020(3) 0.1917(3) 0.2340(2) 0.0993(15) Uani 1 d D .
C71 C 0.5622(5) 0.2096(6) 0.2716(4) 0.184(7) Uani 0.75 d PD 1
H71A H 0.6033(9) 0.2463(31) 0.2547(18) 0.276 Uiso 0.75 calc PR 1
H71B H 0.5673(28) 0.1697(13) 0.2765(31) 0.276 Uiso 0.75 calc PR 1
H71C H 0.5547(22) 0.2243(45) 0.3079(13) 0.276 Uiso 0.75 calc PR 1
C72 C 0.4359(5) 0.1322(4) 0.2580(3) 0.142(4) Uani 0.75 d PD 1
H72A H 0.3981(7) 0.1217(23) 0.2327(14) 0.213 Uiso 0.75 calc PR 1
H72B H 0.4266(19) 0.1449(13) 0.2944(13) 0.213 Uiso 0.75 calc PR 1
H72C H 0.4411(13) 0.0922(11) 0.2619(26) 0.213 Uiso 0.75 calc PR 1
C73 C 0.4918(4) 0.2543(4) 0.2276(3) 0.109(2) Uani 0.75 d PD 1
H73A H 0.4538(16) 0.2429(8) 0.2025(16) 0.163 Uiso 0.75 calc PR 1
H73B H 0.5331(9) 0.2925(8) 0.2123(19) 0.163 Uiso 0.75 calc PR 1
H73C H 0.4823(25) 0.2668(16) 0.2641(4) 0.163 Uiso 0.75 calc PR 1
C74 C 0.4701(15) 0.1274(12) 0.2713(12) 0.145(4) Uiso 0.25 d PD 2
H74A H 0.5043(34) 0.1145(66) 0.2796(75) 0.218 Uiso 0.25 calc PR 2
H74B H 0.4319(71) 0.0901(32) 0.2518(37) 0.218 Uiso 0.25 calc PR 2
H74C H 0.4541(98) 0.1369(34) 0.3061(39) 0.218 Uiso 0.25 calc PR 2
C75 C 0.5721(13) 0.2401(16) 0.2599(17) 0.145(4) Uiso 0.25 d PD 2
H75A H 0.6002(38) 0.2188(45) 0.2588(79) 0.218 Uiso 0.25 calc PR 2
H75B H 0.5662(15) 0.2497(85) 0.2986(31) 0.218 Uiso 0.25 calc PR 2
H75C H 0.5942(46) 0.2825(43) 0.2387(55) 0.218 Uiso 0.25 calc PR 2
C76 C 0.4580(13) 0.2216(14) 0.2298(15) 0.145(4) Uiso 0.25 d PD 2
H76A H 0.4140(39) 0.1881(37) 0.2143(84) 0.218 Uiso 0.25 calc PR 2
H76B H 0.4792(51) 0.2613(64) 0.2054(72) 0.218 Uiso 0.25 calc PR 2
H76C H 0.4514(89) 0.2353(100) 0.2668(19) 0.218 Uiso 0.25 calc PR 2
C8 C 0.4133(2) 0.1202(2) 0.0481(2) 0.0781(11) Uani 1 d D .
C81 C 0.3814(4) 0.1498(5) 0.0881(3) 0.100(2) Uani 0.65 d PD 1
H81A H 0.3663(25) 0.1224(16) 0.1221(10) 0.150 Uiso 0.65 calc PR 1
H81B H 0.3426(17) 0.1491(26) 0.0700(9) 0.150 Uiso 0.65 calc PR 1
H81C H 0.4152(9) 0.1965(10) 0.0976(18) 0.150 Uiso 0.65 calc PR 1
C82 C 0.4342(5) 0.1555(4) -0.0070(3) 0.100(3) Uani 0.65 d PD 1
H82A H 0.4513(24) 0.1324(16) -0.0308(8) 0.151 Uiso 0.65 calc PR 1
H82B H 0.4698(19) 0.2026(8) -0.0014(4) 0.151 Uiso 0.65 calc PR 1
H82C H 0.3950(8) 0.1544(23) -0.0249(10) 0.151 Uiso 0.65 calc PR 1
C83 C 0.3587(4) 0.0426(4) 0.0390(4) 0.101(3) Uani 0.65 d PD 1
H83A H 0.3447(21) 0.0199(7) 0.0751(4) 0.151 Uiso 0.65 calc PR 1
H83B H 0.3784(10) 0.0210(8) 0.0165(20) 0.151 Uiso 0.65 calc PR 1
H83C H 0.3191(12) 0.0391(4) 0.0198(20) 0.151 Uiso 0.65 calc PR 1
C84 C 0.4261(15) 0.1298(13) -0.0173(8) 0.145(4) Uiso 0.35 d PD 2
H84A H 0.4722(31) 0.1669(54) -0.0244(8) 0.218 Uiso 0.35 calc PR 2
H84B H 0.3935(54) 0.1406(78) -0.0342(12) 0.218 Uiso 0.35 calc PR 2
H84C H 0.4204(78) 0.0879(29) -0.0336(12) 0.218 Uiso 0.35 calc PR 2
C85 C 0.4168(11) 0.1882(9) 0.0670(8) 0.145(4) Uiso 0.35 d PD 2
H85A H 0.4589(37) 0.2269(9) 0.0535(54) 0.218 Uiso 0.35 calc PR 2
H85B H 0.4155(77) 0.1897(35) 0.1077(8) 0.218 Uiso 0.35 calc PR 2
H85C H 0.3780(43) 0.1902(37) 0.0516(52) 0.218 Uiso 0.35 calc PR 2
C86 C 0.3457(10) 0.0616(10) 0.0585(10) 0.145(4) Uiso 0.35 d PD 2
H86A H 0.3341(35) 0.0605(46) 0.0979(17) 0.218 Uiso 0.35 calc PR 2
H86B H 0.3457(24) 0.0198(11) 0.0489(62) 0.218 Uiso 0.35 calc PR 2
H86C H 0.3122(15) 0.0654(41) 0.0356(49) 0.218 Uiso 0.35 calc PR 2

loop_
_atom_type_symbol
_atom_type_description
_atom_type_scat_dispersion_real
_atom_type_scat_dispersion_imag
_atom_type_scat_source
C C 0.0033 0.0016 'International Tables Vol C Tables 4.2.6.8 and 6.1.1.4'
H H 0.0000 0.0000 'International Tables Vol C Tables 4.2.6.8 and 6.1.1.4'
P P 0.1023 0.0942 'International Tables Vol C Tables 4.2.6.8 and 6.1.1.4'
N N 0.0061 0.0033 'International Tables Vol C Tables 4.2.6.8 and 6.1.1.4'
Li Li -0.0003 0.0001 'International Tables Vol C Tables 4.2.6.8 and 6.1.1.4'
Cl Cl 0.1484 0.1585 'International Tables Vol C Tables 4.2.6.8 and 6.1.1.4'

loop_
_geom_angle_atom_site_label_1
_geom_angle_atom_site_label_2
_geom_angle_atom_site_label_3
_geom_angle
_geom_angle_site_symmetry_1
_geom_angle_site_symmetry_3
N1 Li1 N1 103.5(3) . 2_655
N1 Li1 N1 103.5(3) . 3_665
N1 Li1 N1 103.5(3) 2_655 3_665
N1 Li1 Cl1 114.9(2) . .
N1 Li1 Cl1 114.9(2) 2_655 .
N1 Li1 Cl1 114.9(2) 3_665 .
N4 P1 N5 81.45(14) . .
N4 P1 N2 104.4(2) . .
N5 P1 N2 103.03(14) . .
N4 P1 P2 41.09(10) . .
N5 P1 P2 41.27(9) . .
N2 P1 P2 114.99(10) . .
N3 P2 N4 104.9(2) . .
N3 P2 N5 104.0(2) . .
N4 P2 N5 79.98(14) . .
N3 P2 P1 115.56(12) . .
N4 P2 P1 40.39(10) . .
N5 P2 P1 40.48(10) . .
C5 N1 C1 117.6(3) . .
C5 N1 Li1 123.7(3) . .
C1 N1 Li1 118.2(3) . .
C5 N2 P1 125.0(2) . .
C5 N2 H2N 117.5(2) . .
P1 N2 H2N 117.52(10) . .
C7 N3 P2 129.9(3) . .
C7 N3 H3N 115.1(3) . .
P2 N3 H3N 115.05(11) . .
C6 N4 P1 126.1(2) . .
C6 N4 P2 128.8(2) . .
P1 N4 P2 98.5(2) . .
C8 N5 P1 126.3(2) . .
C8 N5 P2 126.6(2) . .
P1 N5 P2 98.25(15) . .
N1 C1 C2 124.5(4) . .
N1 C1 H1 117.7(2) . .
C2 C1 H1 117.7(2) . .
C1 C2 C3 117.6(4) . .
C1 C2 H2 121.2(2) . .
C3 C2 H2 121.2(2) . .
C4 C3 C2 119.9(4) . .
C4 C3 H3 120.0(3) . .
C2 C3 H3 120.0(2) . .
C3 C4 C5 118.9(4) . .
C3 C4 H4 120.5(3) . .
C5 C4 H4 120.5(2) . .
N1 C5 N2 117.3(3) . .
N1 C5 C4 121.3(3) . .
N2 C5 C4 121.3(3) . .
C65 C6 N4 120.8(13) . .
N4 C6 C61 110.9(4) . .
C65 C6 C64 116.8(14) . .
N4 C6 C64 94.3(10) . .
N4 C6 C63 109.9(4) . .
C61 C6 C63 110.4(4) . .
N4 C6 C62 107.9(4) . .
C61 C6 C62 110.1(4) . .
C63 C6 C62 107.6(5) . .
C65 C6 C66 110.7(14) . .
N4 C6 C66 107.2(12) . .
C64 C6 C66 105.0(12) . .
C6 C61 H61A 109.5(3) . .
C6 C61 H61B 109.5(3) . .
H61A C61 H61B 109.5 . .
C6 C61 H61C 109.5(3) . .
H61A C61 H61C 109.5 . .
H61B C61 H61C 109.5 . .
C6 C62 H62A 109.5(3) . .
C6 C62 H62B 109.5(4) . .
H62A C62 H62B 109.5 . .
C6 C62 H62C 109.5(3) . .
H62A C62 H62C 109.5 . .
H62B C62 H62C 109.5 . .
C6 C63 H63A 109.5(3) . .
C6 C63 H63B 109.5(3) . .
H63A C63 H63B 109.5 . .
C6 C63 H63C 109.5(3) . .
H63A C63 H63C 109.5 . .
H63B C63 H63C 109.5 . .
C6 C64 H64A 109.5(10) . .
C6 C64 H64B 109.5(9) . .
H64A C64 H64B 109.5 . .
C6 C64 H64C 109.5(10) . .
H64A C64 H64C 109.5 . .
H64B C64 H64C 109.5 . .
C6 C65 H65A 109.5(11) . .
C6 C65 H65B 109.5(13) . .
H65A C65 H65B 109.5 . .
C6 C65 H65C 109.5(12) . .
H65A C65 H65C 109.5 . .
H65B C65 H65C 109.5 . .
C6 C66 H66A 109.5(11) . .
C6 C66 H66B 109.5(11) . .
H66A C66 H66B 109.5 . .
C6 C66 H66C 109.5(10) . .
H66A C66 H66C 109.5 . .
H66B C66 H66C 109.5 . .
C76 C7 N3 110.5(15) . .
N3 C7 C71 109.3(5) . .
C76 C7 C75 113.4(17) . .
N3 C7 C75 106.4(17) . .
N3 C7 C72 109.8(4) . .
C71 C7 C72 111.4(6) . .
C76 C7 C74 111.8(15) . .
N3 C7 C74 108.9(12) . .
C75 C7 C74 105.6(14) . .
N3 C7 C73 108.2(4) . .
C71 C7 C73 109.8(6) . .
C72 C7 C73 108.2(5) . .
C7 C71 H71A 109.5(5) . .
C7 C71 H71B 109.5(5) . .
H71A C71 H71B 109.5 . .
C7 C71 H71C 109.5(4) . .
H71A C71 H71C 109.5 . .
H71B C71 H71C 109.5 . .
C7 C72 H72A 109.5(4) . .
C7 C72 H72B 109.5(3) . .
H72A C72 H72B 109.5 . .
C7 C72 H72C 109.5(3) . .
H72A C72 H72C 109.5 . .
H72B C72 H72C 109.5 . .
C7 C73 H73A 109.5(3) . .
C7 C73 H73B 109.5(3) . .
H73A C73 H73B 109.5 . .
C7 C73 H73C 109.5(3) . .
H73A C73 H73C 109.5 . .
H73B C73 H73C 109.5 . .
C7 C74 H74A 109.5(11) . .
C7 C74 H74B 109.5(12) . .
H74A C74 H74B 109.5 . .
C7 C74 H74C 109.5(12) . .
H74A C74 H74C 109.5 . .
H74B C74 H74C 109.47(6) . .
C7 C75 H75A 109.5(14) . .
C7 C75 H75B 109.5(16) . .
H75A C75 H75B 109.5 . .
C7 C75 H75C 109.5(13) . .
H75A C75 H75C 109.47(6) . .
H75B C75 H75C 109.5 . .
C7 C76 H76A 109.5(12) . .
C7 C76 H76B 109.5(12) . .
H76A C76 H76B 109.5 . .
C7 C76 H76C 109.5(14) . .
H76A C76 H76C 109.47(5) . .
H76B C76 H76C 109.5 . .
C86 C8 N5 118.4(11) . .
N5 C8 C82 109.8(5) . .
N5 C8 C81 109.1(4) . .
C82 C8 C81 114.1(5) . .
C86 C8 C85 111.0(11) . .
N5 C8 C85 104.2(8) . .
N5 C8 C83 106.8(4) . .
C82 C8 C83 109.7(5) . .
C81 C8 C83 107.0(5) . .
C86 C8 C84 109.2(13) . .
N5 C8 C84 109.6(12) . .
C85 C8 C84 103.5(11) . .
C8 C81 H81A 109.5(3) . .
C8 C81 H81B 109.5(3) . .
H81A C81 H81B 109.5 . .
C8 C81 H81C 109.5(4) . .
H81A C81 H81C 109.5 . .
H81B C81 H81C 109.5 . .
C8 C82 H82A 109.5(4) . .
C8 C82 H82B 109.5(4) . .
H82A C82 H82B 109.5 . .
C8 C82 H82C 109.5(4) . .
H82A C82 H82C 109.5 . .
H82B C82 H82C 109.5 . .
C8 C83 H83A 109.5(4) . .
C8 C83 H83B 109.5(4) . .
H83A C83 H83B 109.5 . .
C8 C83 H83C 109.5(3) . .
H83A C83 H83C 109.5 . .
H83B C83 H83C 109.5 . .
C8 C84 H84A 109.5(10) . .
C8 C84 H84B 109.5(11) . .
H84A C84 H84B 109.5 . .
C8 C84 H84C 109.5(9) . .
H84A C84 H84C 109.5 . .
H84B C84 H84C 109.5 . .
C8 C85 H85A 109.5(7) . .
C8 C85 H85B 109.5(7) . .
H85A C85 H85B 109.5 . .
C8 C85 H85C 109.5(8) . .
H85A C85 H85C 109.5 . .
H85B C85 H85C 109.5 . .
C8 C86 H86A 109.5(9) . .
C8 C86 H86B 109.5(9) . .
H86A C86 H86B 109.5 . .
C8 C86 H86C 109.5(11) . .
H86A C86 H86C 109.5 . .
H86B C86 H86C 109.5 . .

loop_
_geom_bond_atom_site_label_1
_geom_bond_atom_site_label_2
_geom_bond_distance
_geom_bond_site_symmetry_2
Li1 N1 2.093(5) .
Li1 N1 2.093(5) 2_655
Li1 N1 2.093(5) 3_665
Li1 Cl1 2.325(9) .
P1 N4 1.703(3) .
P1 N5 1.705(3) .
P1 N2 1.710(3) .
P1 P2 2.5999(14) .
P2 N3 1.642(3) .
P2 N4 1.728(3) .
P2 N5 1.733(3) .
N1 C5 1.338(4) .
N1 C1 1.342(4) .
N2 C5 1.374(4) .
N2 H2N 0.87 .
N3 C7 1.472(5) .
N3 H3N 0.87 .
N4 C6 1.468(5) .
N5 C8 1.470(5) .
C1 C2 1.363(5) .
C1 H1 0.94 .
C2 C3 1.373(6) .
C2 H2 0.94 .
C3 C4 1.371(5) .
C3 H3 0.94 .
C4 C5 1.402(5) .
C4 H4 0.94 .
C6 C65 1.42(2) .
C6 C61 1.511(6) .
C6 C64 1.53(2) .
C6 C63 1.537(7) .
C6 C62 1.539(7) .
C6 C66 1.59(2) .
C61 H61A 0.97 .
C61 H61B 0.97 .
C61 H61C 0.97 .
C62 H62A 0.97 .
C62 H62B 0.97 .
C62 H62C 0.97 .
C63 H63A 0.97 .
C63 H63B 0.97 .
C63 H63C 0.97 .
C64 H64A 0.97 .
C64 H64B 0.97 .
C64 H64C 0.97 .
C65 H65A 0.97 .
C65 H65B 0.97 .
C65 H65C 0.9700(12) .
C66 H66A 0.97 .
C66 H66B 0.97 .
C66 H66C 0.97 .
C7 C76 1.46(2) .
C7 C71 1.504(8) .
C7 C75 1.53(2) .
C7 C72 1.533(9) .
C7 C74 1.54(2) .
C7 C73 1.548(8) .
C71 H71A 0.97 .
C71 H71B 0.97 .
C71 H71C 0.97 .
C72 H72A 0.97 .
C72 H72B 0.97 .
C72 H72C 0.97 .
C73 H73A 0.97 .
C73 H73B 0.97 .
C73 H73C 0.97 .
C74 H74A 0.9700(12) .
C74 H74B 0.97 .
C74 H74C 0.97 .
C75 H75A 0.97 .
C75 H75B 0.97 .
C75 H75C 0.97 .
C76 H76A 0.97 .
C76 H76B 0.970(2) .
C76 H76C 0.9700(11) .
C8 C86 1.46(2) .
C8 C82 1.484(8) .
C8 C81 1.534(7) .
C8 C85 1.56(2) .
C8 C83 1.573(8) .
C8 C84 1.58(2) .
C81 H81A 0.97 .
C81 H81B 0.97 .
C81 H81C 0.97 .
C82 H82A 0.97 .
C82 H82B 0.97 .
C82 H82C 0.97 .
C83 H83A 0.97 .
C83 H83B 0.97 .
C83 H83C 0.97 .
C84 H84A 0.97 .
C84 H84B 0.97 .
C84 H84C 0.97 .
C85 H85A 0.97 .
C85 H85B 0.97 .
C85 H85C 0.97 .
C86 H86A 0.97 .
C86 H86B 0.97 .
C86 H86C 0.97 .

loop_
_geom_torsion_atom_site_label_1
_geom_torsion_atom_site_label_2
_geom_torsion_atom_site_label_3
_geom_torsion_atom_site_label_4
_geom_torsion
_geom_torsion_site_symmetry_1
N4 P1 P2 N3 83.0(2) .
N5 P1 P2 N3 -81.5(2) .
N2 P1 P2 N3 -0.4(2) .
N4 P1 P2 N4 0.0 .
N5 P1 P2 N4 -164.5(2) .
N2 P1 P2 N4 -83.4(2) .
N4 P1 P2 N5 164.5(2) .
N5 P1 P2 N5 0.0 .
N2 P1 P2 N5 81.1(2) .
N1 Li1 N1 C5 169.9(3) 2_655
N1 Li1 N1 C5 -82.3(5) 3_665
Cl1 Li1 N1 C5 43.8(3) .
N1 Li1 N1 C1 -18.7(4) 2_655
N1 Li1 N1 C1 89.1(3) 3_665
Cl1 Li1 N1 C1 -144.8(3) .
N4 P1 N2 C5 135.6(3) .
N5 P1 N2 C5 -140.0(3) .
P2 P1 N2 C5 178.0(2) .
N4 P2 N3 C7 -136.5(4) .
N5 P2 N3 C7 140.4(4) .
P1 P2 N3 C7 -178.2(3) .
N5 P1 N4 C6 163.6(3) .
N2 P1 N4 C6 -95.0(3) .
P2 P1 N4 C6 153.4(4) .
N5 P1 N4 P2 10.27(15) .
N2 P1 N4 P2 111.6(2) .
P2 P1 N4 P2 0.0 .
N3 P2 N4 C6 95.6(3) .
N5 P2 N4 C6 -162.4(3) .
P1 P2 N4 C6 -152.3(4) .
N3 P2 N4 P1 -112.1(2) .
N5 P2 N4 P1 -10.15(15) .
P1 P2 N4 P1 0.0 .
N4 P1 N5 C8 -158.8(3) .
N2 P1 N5 C8 98.3(3) .
P2 P1 N5 C8 -148.5(4) .
N4 P1 N5 P2 -10.23(15) .
N2 P1 N5 P2 -113.18(15) .
P2 P1 N5 P2 0.0 .
N3 P2 N5 C8 -98.5(3) .
N4 P2 N5 C8 158.5(3) .
P1 P2 N5 C8 148.4(4) .
N3 P2 N5 P1 113.1(2) .
N4 P2 N5 P1 10.13(15) .
P1 P2 N5 P1 0.0 .
C5 N1 C1 C2 1.6(6) .
Li1 N1 C1 C2 -170.3(3) .
N1 C1 C2 C3 -1.8(6) .
C1 C2 C3 C4 0.4(7) .
C2 C3 C4 C5 1.0(7) .
C1 N1 C5 N2 179.8(3) .
Li1 N1 C5 N2 -8.8(5) .
C1 N1 C5 C4 0.0(5) .
Li1 N1 C5 C4 171.4(3) .
P1 N2 C5 N1 161.7(2) .
P1 N2 C5 C4 -18.6(5) .
C3 C4 C5 N1 -1.3(6) .
C3 C4 C5 N2 179.0(4) .
P1 N4 C6 C65 -20.1(14) .
P2 N4 C6 C65 125.2(13) .
P1 N4 C6 C61 179.5(3) .
P2 N4 C6 C61 -35.2(5) .
P1 N4 C6 C64 104.7(10) .
P2 N4 C6 C64 -110.0(10) .
P1 N4 C6 C63 57.2(5) .
P2 N4 C6 C63 -157.5(4) .
P1 N4 C6 C62 -59.9(5) .
P2 N4 C6 C62 85.4(5) .
P1 N4 C6 C66 -148.2(10) .
P2 N4 C6 C66 -2.8(11) .
P2 N3 C7 C76 -95.7(12) .
P2 N3 C7 C71 114.2(6) .
P2 N3 C7 C75 140.8(13) .
P2 N3 C7 C72 -8.3(6) .
P2 N3 C7 C74 27.5(13) .
P2 N3 C7 C73 -126.2(4) .
P1 N5 C8 C86 97.6(10) .
P2 N5 C8 C86 -42.4(10) .
P1 N5 C8 C82 -50.9(5) .
P2 N5 C8 C82 169.2(4) .
P1 N5 C8 C81 -176.6(4) .
P2 N5 C8 C81 43.4(5) .
P1 N5 C8 C85 -138.6(8) .
P2 N5 C8 C85 81.4(8) .
P1 N5 C8 C83 68.0(5) .
P2 N5 C8 C83 -72.0(5) .
P1 N5 C8 C84 -28.5(10) .
P2 N5 C8 C84 -168.4(10) .
